data_7016807
loop_
_publ_author_name
'Kauf, Thomas'
'Braunstein, Pierre'

_publ_section_title
;
 Contrasting behaviour of TCNE and TCNQ zwitterionic
 benzoquinonemonoimine derivatives and coordination of a
 tricyanoethenyl substituent to Pd(0).
;
_journal_issue 39
_journal_name_full 'Dalton transactions (Cambridge, England : 2003)'
_journal_page_first 9967
_journal_page_last 9970
_journal_paper_doi 10.1039/c1dt10804b
_journal_volume 40
_journal_year 2011
_chemical_formula_moiety 'C45 H45 N5 O2 P2 Pd, 0.5(C7 H8)'
_chemical_formula_sum 'C48.5 H49 N5 O2 P2 Pd'
_chemical_formula_weight 902.27
_space_group_IT_number 14
_symmetry_cell_setting monoclinic
_symmetry_Int_Tables_number 14
_symmetry_space_group_name_Hall '-P 2ybc'
_symmetry_space_group_name_H-M 'P 1 21/c 1'
_atom_sites_solution_hydrogens geom
_atom_sites_solution_primary direct
_atom_sites_solution_secondary difmap
_audit_creation_method SHELXL-97
_cell_angle_alpha 90.00
_cell_angle_beta 105.64(2)
_cell_angle_gamma 90.00
_cell_formula_units_Z 4
_cell_length_a 9.271(2)
_cell_length_b 18.088(6)
_cell_length_c 27.541(9)
_cell_measurement_reflns_used 59733
_cell_measurement_temperature 173(2)
_cell_measurement_theta_max 27.485
_cell_measurement_theta_min 0.998
_cell_volume 4447(2)
_computing_cell_refinement 'HKL Scalepack (Otwinowski & Minor 1997)'
_computing_data_collection 'Collect (Bruker AXS BV, 1997-2004)'
_computing_data_reduction 'HKL Denzo and Scalepack (Otwinowski & Minor 1997)'
_computing_molecular_graphics ORTEP
_computing_publication_material PLATON
_computing_structure_refinement 'SHELXL-97 (Sheldrick, 1997)'
_computing_structure_solution 'SHELXS-97 (Sheldrick, 1997)'
_diffrn_ambient_temperature 173(2)
_diffrn_detector_area_resol_mean 9
_diffrn_measured_fraction_theta_full 0.983
_diffrn_measured_fraction_theta_max 0.976
_diffrn_measurement_device_type KappaCCD
_diffrn_measurement_method CCD
_diffrn_radiation_monochromator graphite
_diffrn_radiation_probe x-ray
_diffrn_radiation_type MoK\a
_diffrn_radiation_wavelength 0.71073
_diffrn_reflns_av_R_equivalents 0.1269
_diffrn_reflns_av_sigmaI/netI 0.1135
_diffrn_reflns_limit_h_max 8
_diffrn_reflns_limit_h_min -12
_diffrn_reflns_limit_k_max 23
_diffrn_reflns_limit_k_min -21
_diffrn_reflns_limit_l_max 35
_diffrn_reflns_limit_l_min -30
_diffrn_reflns_number 33499
_diffrn_reflns_theta_full 26.00
_diffrn_reflns_theta_max 27.47
_diffrn_reflns_theta_min 1.36
_diffrn_source 'fine-focus sealed tube'
_exptl_absorpt_coefficient_mu 0.533
_exptl_absorpt_correction_type none
_exptl_crystal_colour yellow
_exptl_crystal_density_diffrn 1.347
_exptl_crystal_density_method 'not measured'
_exptl_crystal_description prism
_exptl_crystal_F_000 1868
_exptl_crystal_size_max 0.2
_exptl_crystal_size_mid 0.2
_exptl_crystal_size_min 0.1
_refine_diff_density_max 0.727
_refine_diff_density_min -0.946
_refine_diff_density_rms 0.137
_refine_ls_extinction_method none
_refine_ls_goodness_of_fit_ref 1.081
_refine_ls_hydrogen_treatment constr
_refine_ls_matrix_type full
_refine_ls_number_parameters 509
_refine_ls_number_reflns 9937
_refine_ls_number_restraints 3
_refine_ls_restrained_S_all 1.082
_refine_ls_R_factor_all 0.1226
_refine_ls_R_factor_gt 0.0704
_refine_ls_shift/su_max 0.001
_refine_ls_shift/su_mean 0.000
_refine_ls_structure_factor_coef Fsqd
_refine_ls_weighting_details 'calc w=1/[\s^2^(Fo^2^)+(0.0780P)^2^+4.9571P] where P=(Fo^2^+2Fc^2^)/3'
_refine_ls_weighting_scheme calc
_refine_ls_wR_factor_gt 0.1578
_refine_ls_wR_factor_ref 0.1843
_reflns_number_gt 6470
_reflns_number_total 9937
_reflns_threshold_expression >2sigma(I)
_cod_data_source_file c1dt10804b.txt
_cod_data_source_block Kauf10
_cod_original_cell_volume 4448(2)
_cod_original_sg_symbol_H-M 'P 21/c'
_cod_original_formula_sum 'C48.50 H49 N5 O2 P2 Pd'
_cod_database_code 7016807

loop_
_symmetry_equiv_pos_as_xyz
'x, y, z'
'-x, y+1/2, -z+1/2'
'-x, -y, -z'
'x, -y-1/2, z-1/2'

loop_
_atom_site_label
_atom_site_type_symbol
_atom_site_fract_x
_atom_site_fract_y
_atom_site_fract_z
_atom_site_U_iso_or_equiv
_atom_site_adp_type
_atom_site_occupancy
_atom_site_symmetry_multiplicity
_atom_site_calc_flag
_atom_site_refinement_flags
_atom_site_disorder_assembly
_atom_site_disorder_group
Pd1 Pd 0.57833(4) 0.66627(2) 0.306303(14) 0.03096(14) Uani 1 1 d . . .
P1 P 0.57721(14) 0.79122(8) 0.31759(5) 0.0363(3) Uani 1 1 d . . .
P2 P 0.43503(14) 0.68987(8) 0.22581(5) 0.0377(3) Uani 1 1 d . . .
O1 O 0.4291(4) 0.6510(2) 0.38089(13) 0.0425(9) Uani 1 1 d . . .
O2 O 0.8934(5) 0.5422(3) 0.45723(15) 0.0654(13) Uani 1 1 d . . .
N1 N 0.3594(5) 0.6503(3) 0.46589(19) 0.0559(14) Uani 1 1 d . . .
H1 H 0.3059 0.6674 0.4367 0.067 Uiso 1 1 calc R . .
N2 N 0.8244(5) 0.5325(3) 0.54290(17) 0.0540(13) Uani 1 1 d . . .
H2 H 0.9090 0.5201 0.5364 0.065 Uiso 1 1 calc R . .
N3 N 0.9917(5) 0.6481(3) 0.37527(17) 0.0450(11) Uani 1 1 d . . .
N4 N 0.4632(9) 0.4609(4) 0.3444(3) 0.111(3) Uani 1 1 d . . .
N5 N 0.7838(5) 0.5029(3) 0.26337(18) 0.0504(12) Uani 1 1 d . . .
C1 C 0.5296(5) 0.6279(3) 0.41696(19) 0.0354(11) Uani 1 1 d . . .
C2 C 0.6723(5) 0.6050(3) 0.41542(18) 0.0339(11) Uani 1 1 d . . .
C3 C 0.7707(6) 0.5701(3) 0.4570(2) 0.0438(13) Uani 1 1 d . . .
C4 C 0.7242(6) 0.5647(3) 0.5060(2) 0.0424(13) Uani 1 1 d . . .
C5 C 0.5877(6) 0.5927(3) 0.5096(2) 0.0433(13) Uani 1 1 d . . .
H5 H 0.5619 0.5909 0.5407 0.052 Uiso 1 1 calc R . .
C6 C 0.4904(6) 0.6231(3) 0.4675(2) 0.0391(12) Uani 1 1 d . . .
C7 C 0.2926(8) 0.6553(5) 0.5086(3) 0.076(2) Uani 1 1 d . . .
H7A H 0.3698 0.6711 0.5392 0.091 Uiso 1 1 calc R . .
H7B H 0.2557 0.6059 0.5152 0.091 Uiso 1 1 calc R . .
C8 C 0.1601(8) 0.7116(5) 0.4969(3) 0.079(2) Uani 1 1 d . . .
H8A H 0.1989 0.7616 0.4930 0.095 Uiso 1 1 calc R . .
H8B H 0.0875 0.6980 0.4646 0.095 Uiso 1 1 calc R . .
C9 C 0.0838(8) 0.7128(5) 0.5371(3) 0.083(2) Uani 1 1 d . . .
H9A H 0.1519 0.7332 0.5683 0.100 Uiso 1 1 calc R . .
H9B H 0.0566 0.6618 0.5442 0.100 Uiso 1 1 calc R . .
C10 C -0.0564(9) 0.7599(5) 0.5213(4) 0.106(3) Uani 1 1 d . . .
H10A H -0.1077 0.7503 0.4859 0.159 Uiso 1 1 calc R . .
H10B H -0.0290 0.8122 0.5257 0.159 Uiso 1 1 calc R . .
H10C H -0.1233 0.7475 0.5423 0.159 Uiso 1 1 calc R . .
C11 C 0.8128(7) 0.5146(4) 0.5935(2) 0.0575(17) Uani 1 1 d . . .
H11A H 0.8185 0.4603 0.5982 0.069 Uiso 1 1 calc R . .
H11B H 0.7143 0.5313 0.5969 0.069 Uiso 1 1 calc R . .
C12 C 0.9351(8) 0.5506(4) 0.6337(3) 0.074(2) Uani 1 1 d . . .
H12A H 1.0321 0.5374 0.6274 0.088 Uiso 1 1 calc R . .
H12B H 0.9340 0.5286 0.6665 0.088 Uiso 1 1 calc R . .
C13 C 0.9305(11) 0.6339(5) 0.6388(4) 0.106(3) Uani 1 1 d . . .
H13A H 1.0225 0.6496 0.6644 0.128 Uiso 1 1 calc R . .
H13B H 0.9335 0.6561 0.6063 0.128 Uiso 1 1 calc R . .
C14 C 0.8022(11) 0.6645(5) 0.6529(5) 0.121(4) Uani 1 1 d . . .
H14A H 0.7107 0.6552 0.6259 0.182 Uiso 1 1 calc R . .
H14B H 0.8158 0.7179 0.6582 0.182 Uiso 1 1 calc R . .
H14C H 0.7936 0.6411 0.6841 0.182 Uiso 1 1 calc R . .
C15 C 0.7185(5) 0.6081(3) 0.36752(18) 0.0324(11) Uani 1 1 d . . .
C16 C 0.8714(5) 0.6294(3) 0.37207(18) 0.0332(11) Uani 1 1 d . . .
C17 C 0.6500(6) 0.5561(3) 0.32621(19) 0.0369(12) Uani 1 1 d . . .
C18 C 0.5440(8) 0.5039(4) 0.3359(3) 0.0619(18) Uani 1 1 d . . .
C19 C 0.7268(6) 0.5280(3) 0.2923(2) 0.0378(12) Uani 1 1 d . . .
C20 C 0.7405(6) 0.8406(3) 0.3108(2) 0.0421(13) Uani 1 1 d . . .
C21 C 0.7484(8) 0.9155(4) 0.3082(3) 0.072(2) Uani 1 1 d . . .
H21 H 0.6664 0.9440 0.3124 0.087 Uiso 1 1 calc R . .
C22 C 0.8690(9) 0.9516(4) 0.3000(3) 0.081(2) Uani 1 1 d . . .
H22 H 0.8699 1.0041 0.2985 0.097 Uiso 1 1 calc R . .
C23 C 0.9860(9) 0.9127(5) 0.2939(3) 0.089(3) Uani 1 1 d . . .
H23 H 1.0731 0.9374 0.2905 0.107 Uiso 1 1 calc R . .
C24 C 0.9795(8) 0.8374(5) 0.2928(4) 0.097(3) Uani 1 1 d . . .
H24 H 1.0590 0.8101 0.2857 0.117 Uiso 1 1 calc R . .
C25 C 0.8580(7) 0.7998(4) 0.3018(3) 0.0662(19) Uani 1 1 d . . .
H25 H 0.8555 0.7473 0.3017 0.079 Uiso 1 1 calc R . .
C26 C 0.5350(6) 0.8289(3) 0.3735(2) 0.0435(13) Uani 1 1 d . . .
C27 C 0.6442(8) 0.8575(5) 0.4129(2) 0.071(2) Uani 1 1 d . . .
H27 H 0.7450 0.8594 0.4110 0.085 Uiso 1 1 calc R . .
C28 C 0.6075(10) 0.8840(5) 0.4562(3) 0.091(3) Uani 1 1 d . . .
H28 H 0.6837 0.9033 0.4835 0.109 Uiso 1 1 calc R . .
C29 C 0.4642(9) 0.8821(5) 0.4589(3) 0.075(2) Uani 1 1 d . . .
H29 H 0.4390 0.9018 0.4876 0.090 Uiso 1 1 calc R . .
C30 C 0.3557(9) 0.8517(4) 0.4204(3) 0.071(2) Uani 1 1 d . . .
H30 H 0.2555 0.8488 0.4228 0.085 Uiso 1 1 calc R . .
C31 C 0.3914(7) 0.8253(4) 0.3783(3) 0.0595(17) Uani 1 1 d . . .
H31 H 0.3149 0.8039 0.3519 0.071 Uiso 1 1 calc R . .
C32 C 0.4249(6) 0.8279(3) 0.2650(2) 0.0466(14) Uani 1 1 d . . .
H32A H 0.3265 0.8176 0.2712 0.056 Uiso 1 1 calc R . .
H32B H 0.4357 0.8821 0.2624 0.056 Uiso 1 1 calc R . .
C33 C 0.4341(6) 0.7909(3) 0.2166(2) 0.0444(13) Uani 1 1 d . . .
H33A H 0.5267 0.8065 0.2080 0.053 Uiso 1 1 calc R . .
H33B H 0.3471 0.8054 0.1885 0.053 Uiso 1 1 calc R . .
C34 C 0.4874(5) 0.6501(3) 0.17160(19) 0.0413(13) Uani 1 1 d . . .
C35 C 0.5140(6) 0.6921(4) 0.1333(2) 0.0547(16) Uani 1 1 d . . .
H35 H 0.4971 0.7440 0.1324 0.066 Uiso 1 1 calc R . .
C36 C 0.5655(7) 0.6586(4) 0.0958(2) 0.0615(18) Uani 1 1 d . . .
H36 H 0.5845 0.6877 0.0695 0.074 Uiso 1 1 calc R . .
C37 C 0.5892(7) 0.5835(4) 0.0965(2) 0.0611(18) Uani 1 1 d . . .
H37 H 0.6239 0.5609 0.0707 0.073 Uiso 1 1 calc R . .
C38 C 0.5629(7) 0.5414(4) 0.1344(2) 0.0604(17) Uani 1 1 d . . .
H38 H 0.5786 0.4895 0.1348 0.072 Uiso 1 1 calc R . .
C39 C 0.5129(6) 0.5748(4) 0.1724(2) 0.0521(15) Uani 1 1 d . . .
H39 H 0.4962 0.5457 0.1991 0.062 Uiso 1 1 calc R . .
C40 C 0.2376(5) 0.6669(3) 0.2153(2) 0.0382(12) Uani 1 1 d . . .
C41 C 0.1856(6) 0.6497(3) 0.2569(2) 0.0402(13) Uani 1 1 d . . .
H41 H 0.2530 0.6493 0.2897 0.048 Uiso 1 1 calc R . .
C42 C 0.0361(6) 0.6332(3) 0.2505(2) 0.0446(13) Uani 1 1 d . . .
H42 H 0.0007 0.6218 0.2790 0.054 Uiso 1 1 calc R . .
C43 C -0.0613(5) 0.6334(3) 0.2030(2) 0.0477(15) Uani 1 1 d . . .
H43 H -0.1639 0.6216 0.1987 0.057 Uiso 1 1 calc R . .
C44 C -0.0114(6) 0.6504(4) 0.1619(2) 0.0536(16) Uani 1 1 d . . .
H44 H -0.0794 0.6505 0.1292 0.064 Uiso 1 1 calc R . .
C45 C 0.1375(6) 0.6675(3) 0.1678(2) 0.0488(15) Uani 1 1 d . . .
H45 H 0.1713 0.6798 0.1392 0.059 Uiso 1 1 calc R . .
C46 C 0.8773(16) 1.0371(9) 0.4336(4) 0.120(3) Uiso 0.50 1 d PG A -1
H46 H 0.8143 1.0551 0.4027 0.144 Uiso 0.50 1 calc PR A -1
C47 C 0.8510(14) 1.0577(8) 0.4791(5) 0.120(3) Uiso 0.50 1 d PG A -1
H47 H 0.7701 1.0898 0.4793 0.144 Uiso 0.50 1 calc PR A -1
C48 C 0.9432(17) 1.0314(9) 0.5243(4) 0.120(3) Uiso 0.50 1 d PGD A -1
H48 H 0.9253 1.0455 0.5554 0.144 Uiso 0.50 1 calc PR A -1
C49 C 1.0617(17) 0.9844(10) 0.5240(4) 0.120(3) Uiso 0.50 1 d PGD A -1
C50 C 1.0880(15) 0.9638(8) 0.4785(5) 0.120(3) Uiso 0.50 1 d PGD A -1
H50 H 1.1689 0.9318 0.4783 0.144 Uiso 0.50 1 calc PR A -1
C51 C 0.9958(16) 0.9902(8) 0.4333(4) 0.120(3) Uiso 0.50 1 d PG A -1
H51 H 1.0137 0.9761 0.4022 0.144 Uiso 0.50 1 calc PR A -1
C52 C 1.162(2) 0.9491(13) 0.5688(6) 0.120(3) Uiso 0.50 1 d PD A -1
H52A H 1.2371 0.9193 0.5586 0.180 Uiso 0.50 1 calc PR A -1
H52B H 1.1034 0.9173 0.5851 0.180 Uiso 0.50 1 calc PR A -1
H52C H 1.2126 0.9874 0.5926 0.180 Uiso 0.50 1 calc PR A -1

loop_
_atom_site_aniso_label
_atom_site_aniso_U_11
_atom_site_aniso_U_22
_atom_site_aniso_U_33
_atom_site_aniso_U_23
_atom_site_aniso_U_13
_atom_site_aniso_U_12
Pd1 0.0277(2) 0.0344(2) 0.0313(2) 0.00001(17) 0.00877(14) -0.00036(16)
P1 0.0355(7) 0.0354(8) 0.0395(8) 0.0018(6) 0.0123(6) 0.0000(6)
P2 0.0293(6) 0.0503(9) 0.0335(7) 0.0021(6) 0.0083(5) -0.0032(6)
O1 0.0360(19) 0.054(2) 0.039(2) 0.0042(18) 0.0125(16) 0.0070(17)
O2 0.062(3) 0.093(3) 0.052(3) 0.035(2) 0.034(2) 0.047(2)
N1 0.045(3) 0.084(4) 0.043(3) 0.003(3) 0.019(2) 0.024(3)
N2 0.051(3) 0.075(4) 0.045(3) 0.026(3) 0.029(2) 0.028(3)
N3 0.034(2) 0.058(3) 0.043(3) 0.000(2) 0.011(2) -0.001(2)
N4 0.141(6) 0.078(5) 0.155(7) -0.053(5) 0.113(6) -0.061(5)
N5 0.057(3) 0.047(3) 0.054(3) -0.010(2) 0.027(2) 0.003(2)
C1 0.038(3) 0.032(3) 0.038(3) 0.000(2) 0.014(2) 0.004(2)
C2 0.035(3) 0.039(3) 0.031(3) 0.003(2) 0.015(2) 0.004(2)
C3 0.047(3) 0.051(4) 0.040(3) 0.009(3) 0.023(2) 0.011(3)
C4 0.045(3) 0.043(3) 0.043(3) 0.010(3) 0.018(2) 0.011(3)
C5 0.052(3) 0.047(3) 0.040(3) 0.004(3) 0.028(3) 0.009(3)
C6 0.040(3) 0.041(3) 0.041(3) 0.001(3) 0.020(2) 0.005(2)
C7 0.068(4) 0.115(7) 0.056(4) 0.003(4) 0.038(4) 0.030(4)
C8 0.058(4) 0.126(7) 0.056(4) -0.014(4) 0.019(3) 0.002(4)
C9 0.076(5) 0.112(7) 0.075(5) -0.003(5) 0.042(4) 0.006(5)
C10 0.065(5) 0.112(8) 0.142(9) -0.004(6) 0.030(5) 0.029(5)
C11 0.061(4) 0.077(5) 0.042(3) 0.025(3) 0.026(3) 0.027(3)
C12 0.086(5) 0.081(6) 0.064(5) 0.007(4) 0.037(4) 0.022(4)
C13 0.136(8) 0.080(6) 0.129(8) 0.011(6) 0.081(7) 0.022(6)
C14 0.108(8) 0.077(6) 0.194(12) -0.007(7) 0.068(8) -0.010(5)
C15 0.034(2) 0.027(3) 0.039(3) 0.005(2) 0.015(2) 0.008(2)
C16 0.036(3) 0.037(3) 0.027(3) 0.004(2) 0.010(2) 0.008(2)
C17 0.045(3) 0.031(3) 0.042(3) -0.006(2) 0.024(2) -0.003(2)
C18 0.079(4) 0.052(4) 0.075(5) -0.022(3) 0.055(4) -0.025(3)
C19 0.039(3) 0.033(3) 0.043(3) -0.001(2) 0.014(2) -0.004(2)
C20 0.041(3) 0.044(3) 0.044(3) 0.007(3) 0.016(2) -0.005(3)
C21 0.081(5) 0.044(4) 0.103(6) -0.002(4) 0.044(4) -0.011(4)
C22 0.090(6) 0.045(4) 0.118(7) 0.009(4) 0.044(5) -0.021(4)
C23 0.073(5) 0.075(6) 0.131(7) 0.022(5) 0.047(5) -0.036(5)
C24 0.054(4) 0.096(7) 0.157(9) 0.041(6) 0.054(5) -0.005(4)
C25 0.051(4) 0.050(4) 0.103(6) 0.029(4) 0.030(4) 0.001(3)
C26 0.049(3) 0.035(3) 0.049(3) 0.005(3) 0.019(3) 0.003(3)
C27 0.060(4) 0.104(6) 0.047(4) -0.004(4) 0.012(3) 0.012(4)
C28 0.090(6) 0.135(8) 0.041(4) -0.019(4) 0.005(4) 0.008(5)
C29 0.088(5) 0.098(6) 0.043(4) -0.006(4) 0.024(4) 0.020(5)
C30 0.076(5) 0.081(5) 0.071(5) 0.002(4) 0.046(4) 0.012(4)
C31 0.058(4) 0.063(4) 0.062(4) -0.006(3) 0.025(3) -0.001(3)
C32 0.040(3) 0.051(4) 0.050(3) 0.011(3) 0.013(2) 0.005(3)
C33 0.038(3) 0.050(4) 0.042(3) 0.010(3) 0.005(2) -0.001(3)
C34 0.028(2) 0.063(4) 0.031(3) 0.000(3) 0.004(2) -0.002(2)
C35 0.055(4) 0.074(5) 0.036(3) 0.005(3) 0.014(3) 0.003(3)
C36 0.065(4) 0.087(6) 0.037(3) 0.005(3) 0.020(3) -0.002(4)
C37 0.050(4) 0.089(6) 0.044(4) -0.014(4) 0.014(3) 0.000(4)
C38 0.067(4) 0.068(5) 0.047(4) -0.011(3) 0.017(3) -0.008(3)
C39 0.051(3) 0.065(4) 0.040(3) -0.007(3) 0.013(3) -0.018(3)
C40 0.028(2) 0.042(3) 0.046(3) 0.006(3) 0.012(2) 0.000(2)
C41 0.034(3) 0.049(3) 0.038(3) -0.004(2) 0.011(2) 0.001(2)
C42 0.042(3) 0.046(3) 0.053(4) -0.001(3) 0.024(3) -0.005(3)
C43 0.023(2) 0.048(4) 0.070(4) 0.001(3) 0.011(3) -0.002(2)
C44 0.030(3) 0.075(5) 0.050(4) 0.017(3) 0.002(3) 0.001(3)
C45 0.035(3) 0.069(4) 0.040(3) 0.008(3) 0.006(2) -0.007(3)

loop_
_atom_type_symbol
_atom_type_description
_atom_type_scat_dispersion_real
_atom_type_scat_dispersion_imag
_atom_type_scat_source
Pd Pd -0.9988 1.0072 'International Tables Vol C Tables 4.2.6.8 and 6.1.1.4'
P P 0.1023 0.0942 'International Tables Vol C Tables 4.2.6.8 and 6.1.1.4'
O O 0.0106 0.0060 'International Tables Vol C Tables 4.2.6.8 and 6.1.1.4'
N N 0.0061 0.0033 'International Tables Vol C Tables 4.2.6.8 and 6.1.1.4'
C C 0.0033 0.0016 'International Tables Vol C Tables 4.2.6.8 and 6.1.1.4'
H H 0.0000 0.0000 'International Tables Vol C Tables 4.2.6.8 and 6.1.1.4'

loop_
_geom_angle_atom_site_label_1
_geom_angle_atom_site_label_2
_geom_angle_atom_site_label_3
_geom_angle
C15 Pd1 C17 40.94(19)
C15 Pd1 P1 114.15(14)
C17 Pd1 P1 154.99(15)
C15 Pd1 P2 159.23(14)
C17 Pd1 P2 118.85(15)
P1 Pd1 P2 85.68(5)
C20 P1 C26 106.2(3)
C20 P1 C32 103.0(3)
C26 P1 C32 103.6(3)
C20 P1 Pd1 116.09(19)
C26 P1 Pd1 119.74(18)
C32 P1 Pd1 106.2(2)
C40 P2 C34 104.8(2)
C40 P2 C33 103.7(2)
C34 P2 C33 105.5(3)
C40 P2 Pd1 113.97(18)
C34 P2 Pd1 120.06(17)
C33 P2 Pd1 107.31(18)
C6 N1 C7 125.9(5)
C6 N1 H1 117.1
C7 N1 H1 117.1
C4 N2 C11 128.1(5)
C4 N2 H2 116.0
C11 N2 H2 116.0
O1 C1 C2 126.2(5)
O1 C1 C6 115.8(4)
C2 C1 C6 118.0(4)
C1 C2 C3 121.3(4)
C1 C2 C15 120.9(4)
C3 C2 C15 117.3(4)
O2 C3 C2 125.3(5)
O2 C3 C4 116.5(5)
C2 C3 C4 118.2(4)
N2 C4 C5 125.0(5)
N2 C4 C3 113.8(5)
C5 C4 C3 121.3(5)
C6 C5 C4 119.1(5)
C6 C5 H5 120.5
C4 C5 H5 120.5
N1 C6 C5 125.0(5)
N1 C6 C1 113.3(5)
C5 C6 C1 121.7(4)
N1 C7 C8 110.6(6)
N1 C7 H7A 109.5
C8 C7 H7A 109.5
N1 C7 H7B 109.5
C8 C7 H7B 109.5
H7A C7 H7B 108.1
C9 C8 C7 111.6(7)
C9 C8 H8A 109.3
C7 C8 H8A 109.3
C9 C8 H8B 109.3
C7 C8 H8B 109.3
H8A C8 H8B 108.0
C8 C9 C10 110.2(7)
C8 C9 H9A 109.6
C10 C9 H9A 109.6
C8 C9 H9B 109.6
C10 C9 H9B 109.6
H9A C9 H9B 108.1
C9 C10 H10A 109.5
C9 C10 H10B 109.5
H10A C10 H10B 109.5
C9 C10 H10C 109.5
H10A C10 H10C 109.5
H10B C10 H10C 109.5
N2 C11 C12 111.8(6)
N2 C11 H11A 109.3
C12 C11 H11A 109.3
N2 C11 H11B 109.3
C12 C11 H11B 109.3
H11A C11 H11B 107.9
C11 C12 C13 117.7(7)
C11 C12 H12A 107.9
C13 C12 H12A 107.9
C11 C12 H12B 107.9
C13 C12 H12B 107.9
H12A C12 H12B 107.2
C14 C13 C12 116.7(8)
C14 C13 H13A 108.1
C12 C13 H13A 108.1
C14 C13 H13B 108.1
C12 C13 H13B 108.1
H13A C13 H13B 107.3
C13 C14 H14A 109.5
C13 C14 H14B 109.5
H14A C14 H14B 109.5
C13 C14 H14C 109.5
H14A C14 H14C 109.5
H14B C14 H14C 109.5
C16 C15 C17 116.4(4)
C16 C15 C2 116.3(4)
C17 C15 C2 119.2(4)
C16 C15 Pd1 108.4(3)
C17 C15 Pd1 70.1(3)
C2 C15 Pd1 117.6(3)
N3 C16 C15 178.2(6)
C19 C17 C18 112.3(5)
C19 C17 C15 123.2(4)
C18 C17 C15 116.6(4)
C19 C17 Pd1 110.1(4)
C18 C17 Pd1 118.8(4)
C15 C17 Pd1 69.0(3)
N4 C18 C17 177.8(9)
N5 C19 C17 176.7(6)
C21 C20 C25 117.6(5)
C21 C20 P1 123.7(5)
C25 C20 P1 118.3(4)
C20 C21 C22 122.8(7)
C20 C21 H21 118.6
C22 C21 H21 118.6
C23 C22 C21 119.7(7)
C23 C22 H22 120.1
C21 C22 H22 120.1
C22 C23 C24 119.7(7)
C22 C23 H23 120.2
C24 C23 H23 120.2
C23 C24 C25 121.1(8)
C23 C24 H24 119.5
C25 C24 H24 119.5
C20 C25 C24 118.9(7)
C20 C25 H25 120.6
C24 C25 H25 120.6
C27 C26 C31 118.1(6)
C27 C26 P1 121.9(5)
C31 C26 P1 119.9(5)
C26 C27 C28 120.1(7)
C26 C27 H27 119.9
C28 C27 H27 119.9
C29 C28 C27 120.3(7)
C29 C28 H28 119.9
C27 C28 H28 119.9
C28 C29 C30 119.8(7)
C28 C29 H29 120.1
C30 C29 H29 120.1
C29 C30 C31 120.1(7)
C29 C30 H30 120.0
C31 C30 H30 120.0
C26 C31 C30 121.6(7)
C26 C31 H31 119.2
C30 C31 H31 119.2
C33 C32 P1 108.5(4)
C33 C32 H32A 110.0
P1 C32 H32A 110.0
C33 C32 H32B 110.0
P1 C32 H32B 110.0
H32A C32 H32B 108.4
C32 C33 P2 108.3(4)
C32 C33 H33A 110.0
P2 C33 H33A 110.0
C32 C33 H33B 110.0
P2 C33 H33B 110.0
H33A C33 H33B 108.4
C35 C34 C39 119.5(6)
C35 C34 P2 123.3(5)
C39 C34 P2 117.0(4)
C34 C35 C36 119.8(7)
C34 C35 H35 120.1
C36 C35 H35 120.1
C37 C36 C35 120.5(6)
C37 C36 H36 119.8
C35 C36 H36 119.8
C38 C37 C36 120.1(6)
C38 C37 H37 120.0
C36 C37 H37 120.0
C37 C38 C39 119.8(7)
C37 C38 H38 120.1
C39 C38 H38 120.1
C34 C39 C38 120.3(6)
C34 C39 H39 119.8
C38 C39 H39 119.8
C45 C40 C41 119.0(5)
C45 C40 P2 122.6(4)
C41 C40 P2 118.4(4)
C42 C41 C40 120.1(5)
C42 C41 H41 119.9
C40 C41 H41 119.9
C43 C42 C41 120.0(5)
C43 C42 H42 120.0
C41 C42 H42 120.0
C44 C43 C42 120.4(5)
C44 C43 H43 119.8
C42 C43 H43 119.8
C43 C44 C45 120.2(5)
C43 C44 H44 119.9
C45 C44 H44 119.9
C44 C45 C40 120.3(5)
C44 C45 H45 119.8
C40 C45 H45 119.8
C47 C46 C51 120.0
C47 C46 H46 120.0
C51 C46 H46 120.0
C46 C47 C48 120.0
C46 C47 H47 120.0
C48 C47 H47 120.0
C47 C48 C49 120.0
C47 C48 H48 120.0
C49 C48 H48 120.0
C48 C49 C50 120.0
C48 C49 C52 125.5(9)
C50 C49 C52 114.4(9)
C51 C50 C49 120.0
C51 C50 H50 120.0
C49 C50 H50 120.0
C50 C51 C46 120.0
C50 C51 H51 120.0
C46 C51 H51 120.0
C49 C52 H52A 109.5
C49 C52 H52B 109.5
H52A C52 H52B 109.5
C49 C52 H52C 109.5
H52A C52 H52C 109.5
H52B C52 H52C 109.5

loop_
_geom_bond_atom_site_label_1
_geom_bond_atom_site_label_2
_geom_bond_distance
Pd1 C15 2.111(5)
Pd1 C17 2.126(5)
Pd1 P1 2.2819(15)
Pd1 P2 2.2964(14)
P1 C20 1.810(5)
P1 C26 1.821(6)
P1 C32 1.851(5)
P2 C40 1.822(5)
P2 C34 1.837(6)
P2 C33 1.845(6)
O1 C1 1.237(6)
O2 C3 1.242(6)
N1 C6 1.301(6)
N1 C7 1.471(7)
N1 H1 0.8800
N2 C4 1.313(7)
N2 C11 1.462(7)
N2 H2 0.8800
N3 C16 1.147(6)
N4 C18 1.148(8)
N5 C19 1.160(6)
C1 C2 1.398(6)
C1 C6 1.533(7)
C2 C3 1.407(7)
C2 C15 1.494(7)
C3 C4 1.527(7)
C4 C5 1.392(7)
C5 C6 1.378(7)
C5 H5 0.9500
C7 C8 1.561(10)
C7 H7A 0.9900
C7 H7B 0.9900
C8 C9 1.466(9)
C8 H8A 0.9900
C8 H8B 0.9900
C9 C10 1.516(10)
C9 H9A 0.9900
C9 H9B 0.9900
C10 H10A 0.9800
C10 H10B 0.9800
C10 H10C 0.9800
C11 C12 1.503(9)
C11 H11A 0.9900
C11 H11B 0.9900
C12 C13 1.514(11)
C12 H12A 0.9900
C12 H12B 0.9900
C13 C14 1.457(11)
C13 H13A 0.9900
C13 H13B 0.9900
C14 H14A 0.9800
C14 H14B 0.9800
C14 H14C 0.9800
C15 C16 1.441(7)
C15 C17 1.482(7)
C17 C19 1.414(7)
C17 C18 1.437(8)
C20 C21 1.360(8)
C20 C25 1.392(8)
C21 C22 1.366(9)
C21 H21 0.9500
C22 C23 1.341(11)
C22 H22 0.9500
C23 C24 1.363(11)
C23 H23 0.9500
C24 C25 1.393(9)
C24 H24 0.9500
C25 H25 0.9500
C26 C27 1.370(9)
C26 C31 1.374(8)
C27 C28 1.409(10)
C27 H27 0.9500
C28 C29 1.351(10)
C28 H28 0.9500
C29 C30 1.364(10)
C29 H29 0.9500
C30 C31 1.376(9)
C30 H30 0.9500
C31 H31 0.9500
C32 C33 1.517(8)
C32 H32A 0.9900
C32 H32B 0.9900
C33 H33A 0.9900
C33 H33B 0.9900
C34 C35 1.375(8)
C34 C39 1.382(8)
C35 C36 1.388(9)
C35 H35 0.9500
C36 C37 1.374(9)
C36 H36 0.9500
C37 C38 1.365(9)
C37 H37 0.9500
C38 C39 1.392(8)
C38 H38 0.9500
C39 H39 0.9500
C40 C45 1.384(7)
C40 C41 1.394(7)
C41 C42 1.382(7)
C41 H41 0.9500
C42 C43 1.375(8)
C42 H42 0.9500
C43 C44 1.370(8)
C43 H43 0.9500
C44 C45 1.380(7)
C44 H44 0.9500
C45 H45 0.9500
C46 C47 1.3900
C46 C51 1.3900
C46 H46 0.9500
C47 C48 1.3900
C47 H47 0.9500
C48 C49 1.3900
C48 H48 0.9500
C49 C50 1.3900
C49 C52 1.477(8)
C50 C51 1.3900
C50 H50 0.9500
C51 H51 0.9500
C52 H52A 0.9800
C52 H52B 0.9800
C52 H52C 0.9800
